data_4081434
loop_
_publ_author_name
'Kruckenberg, Achim'
'Wadepohl, Hubert'
'Gade, Lutz H.'

_publ_section_title
;
 Bis(diisopropylphosphinomethyl)amine Nickel(II) and Nickel(0) Complexes:
 Coordination Chemistry, Reactivity, and Catalytic Decarbonylative C--H
 Arylation of Benzoxazole
;
_journal_issue 18
_journal_name_full Organometallics
_journal_page_first 5153
_journal_paper_doi 10.1021/om400711d
_journal_volume 32
_journal_year 2013
_chemical_formula_sum 'C21 H50 Cl N Ni P2 Si'
_chemical_formula_weight 500.81
_space_group_crystal_system triclinic
_space_group_IT_number 2
_space_group_name_Hall '-P 1'
_space_group_name_H-M_alt 'P -1'
_symmetry_cell_setting triclinic
_symmetry_Int_Tables_number 2
_symmetry_space_group_name_Hall '-P 1'
_symmetry_space_group_name_H-M 'P -1'
_atom_sites_solution_hydrogens mixed
_atom_sites_solution_primary dual
_atom_sites_solution_secondary difmap
_audit_block_code ga_ak29
_audit_creation_date
;
'Tue May 15 11:35:23 2012'
;
_audit_creation_method SHELXL-2013
_audit_update_record 'Fri Apr  5 17:35:34 CEST 2013'
_cell_angle_alpha 70.6889(10)
_cell_angle_beta 87.1736(8)
_cell_angle_gamma 88.1818(8)
_cell_formula_units_Z 4
_cell_length_a 11.09533(9)
_cell_length_b 15.85188(18)
_cell_length_c 16.66637(18)
_cell_measurement_reflns_used 83451
_cell_measurement_temperature 110(1)
_cell_measurement_theta_max 32.1822
_cell_measurement_theta_min 3.1228
_cell_volume 2762.65(5)
_computing_cell_refinement
;
CrysAlisPro, Agilent Technologies,
Version 1.171.35.21 (release 20-01-2012 CrysAlis171 .NET)
(compiled Jan 23 2012,18:06:46)
;
_computing_data_collection
;
CrysAlisPro, Agilent Technologies,
Version 1.171.35.21 (release 20-01-2012 CrysAlis171 .NET)
(compiled Jan 23 2012,18:06:46)
;
_computing_data_reduction
;
CrysAlisPro, Agilent Technologies,
Version 1.171.35.21 (release 20-01-2012 CrysAlis171 .NET)
(compiled Jan 23 2012,18:06:46)
;
_computing_publication_material 'encif (Wadepohl, 2009-13); encifer 1.4 (CCDC, 2011)'
_computing_structure_refinement 'SHELXL-2013 (Sheldrick, 2013)'
_computing_structure_solution 'SIR2011 (Giacovazzo et al., 2011)'
_diffrn_ambient_temperature 110(1)
_diffrn_detector 'CCD plate'
_diffrn_detector_area_resol_mean 7.9621
_diffrn_detector_type 'Agilent EOS'
_diffrn_measured_fraction_theta_full 0.998
_diffrn_measured_fraction_theta_max 0.971
_diffrn_measurement_details
;
  1 phi      1.00   77.00   1.0000   15.0000
omega____ theta____ kappa____ phi______ frames
  28.7629   28.7629  -20.0000     -     76

  2 phi    240.00  359.00   1.0000   15.0000
omega____ theta____ kappa____ phi______ frames
  28.7629   28.7629  -40.0000     -     119

  3 omega   15.00  105.00   1.0000   15.0000
omega____ theta____ kappa____ phi______ frames
    -       28.7629   19.0000   60.0000 90

  4 omega   17.00   44.00   1.0000   15.0000
omega____ theta____ kappa____ phi______ frames
    -       28.7629   57.0000   30.0000 27

  5 omega   -1.00   89.00   1.0000   15.0000
omega____ theta____ kappa____ phi______ frames
    -       28.7629   38.0000 -150.0000 90

  6 omega    1.00   88.00   1.0000   15.0000
omega____ theta____ kappa____ phi______ frames
    -       28.7629   77.0000 -150.0000 87

  7 phi    121.00  211.00   1.0000   15.0000
omega____ theta____ kappa____ phi______ frames
  40.0000   28.7629    0.0000     -     90

  8 omega   -5.00   23.00   1.0000   15.0000
omega____ theta____ kappa____ phi______ frames
    -       28.7629   80.0000  -46.0000 28

  9 omega    5.00   46.00   1.0000   15.0000
omega____ theta____ kappa____ phi______ frames
    -       28.7629   57.0000  120.0000 41

 10 omega   -2.00   55.00   1.0000   15.0000
omega____ theta____ kappa____ phi______ frames
    -       28.7629   38.0000  -30.0000 57

 11 omega   -6.00   23.00   1.0000   15.0000
omega____ theta____ kappa____ phi______ frames
    -       28.7629   80.0000   74.0000 29

 12 omega    5.00   52.00   1.0000   15.0000
omega____ theta____ kappa____ phi______ frames
    -       28.7629   57.0000   60.0000 47

 13 omega   -5.00   23.00   1.0000   15.0000
omega____ theta____ kappa____ phi______ frames
    -       28.7629   78.0000  165.0000 28

 14 omega    6.00   51.00   1.0000   15.0000
omega____ theta____ kappa____ phi______ frames
    -       28.7629   57.0000    0.0000 45

 15 omega   -6.00   43.00   1.0000   15.0000
omega____ theta____ kappa____ phi______ frames
    -      -29.2317   77.0000   30.0000 49

 16 omega  -61.00  -36.00   1.0000   15.0000
omega____ theta____ kappa____ phi______ frames
    -      -29.2317   77.0000   30.0000 25

 17 omega  -61.00    6.00   1.0000   15.0000
omega____ theta____ kappa____ phi______ frames
    -      -29.2317   77.0000   90.0000 67

 18 omega  -62.00  -19.00   1.0000   15.0000
omega____ theta____ kappa____ phi______ frames
    -      -29.2317   77.0000  -30.0000 43

 19 omega  -62.00  -36.00   1.0000   15.0000
omega____ theta____ kappa____ phi______ frames
    -      -29.2317   77.0000 -180.0000 26

 20 omega  -21.00    6.00   1.0000   15.0000
omega____ theta____ kappa____ phi______ frames
    -      -29.2317   77.0000   54.0000 27

 21 omega  -48.00    1.00   1.0000   15.0000
omega____ theta____ kappa____ phi______ frames
    -      -29.2317   57.0000 -150.0000 49

 22 omega  -57.00  -10.00   1.0000   15.0000
omega____ theta____ kappa____ phi______ frames
    -      -29.2317   77.0000  -90.0000 47

 23 omega  -61.00  -23.00   1.0000   15.0000
omega____ theta____ kappa____ phi______ frames
    -      -29.2317   77.0000   54.0000 38

 24 omega  -64.00   -5.00   1.0000   15.0000
omega____ theta____ kappa____ phi______ frames
    -      -29.2317   80.0000 -139.0000 59

 25 omega  -63.00  -18.00   1.0000   15.0000
omega____ theta____ kappa____ phi______ frames
    -      -29.2317   80.0000  129.0000 45

 26 omega    5.00   99.00   1.0000   15.0000
omega____ theta____ kappa____ phi______ frames
    -       28.7629   57.0000   30.0000 94

 27 omega    5.00   99.00   1.0000   15.0000
omega____ theta____ kappa____ phi______ frames
    -       28.7629   57.0000    0.0000 94

 28 omega   -3.00  102.00   1.0000   15.0000
omega____ theta____ kappa____ phi______ frames
    -       28.7629   38.0000  -30.0000 105

 29 omega    5.00   99.00   1.0000   15.0000
omega____ theta____ kappa____ phi______ frames
    -       28.7629   57.0000  -90.0000 94

 30 omega   -3.00  102.00   1.0000   15.0000
omega____ theta____ kappa____ phi______ frames
    -       28.7629   38.0000  150.0000 105

 31 omega    5.00   99.00   1.0000   15.0000
omega____ theta____ kappa____ phi______ frames
    -       28.7629   57.0000 -150.0000 94

 32 omega   -5.00   28.00   1.0000   15.0000
omega____ theta____ kappa____ phi______ frames
    -       28.7629   78.0000  165.0000 33

 33 omega   -6.00   24.00   1.0000   15.0000
omega____ theta____ kappa____ phi______ frames
    -       28.7629   80.0000  -46.0000 30

 34 omega   -6.00   24.00   1.0000   15.0000
omega____ theta____ kappa____ phi______ frames
    -       28.7629   80.0000   74.0000 30

 35 omega    5.00   99.00   1.0000   15.0000
omega____ theta____ kappa____ phi______ frames
    -       28.7629   57.0000  -60.0000 94

 36 omega   -4.00  101.00   1.0000   15.0000
omega____ theta____ kappa____ phi______ frames
    -       28.7629   77.0000   60.0000 105

 37 omega  -62.00   43.00   1.0000   15.0000
omega____ theta____ kappa____ phi______ frames
    -      -29.2317   77.0000  150.0000 105

 38 omega  -62.00   43.00   1.0000   15.0000
omega____ theta____ kappa____ phi______ frames
    -      -29.2317   77.0000  -60.0000 105

 39 omega  -62.00   43.00   1.0000   15.0000
omega____ theta____ kappa____ phi______ frames
    -      -29.2317   77.0000   90.0000 105

 40 omega  -62.00   43.00   1.0000   15.0000
omega____ theta____ kappa____ phi______ frames
    -      -29.2317   77.0000   30.0000 105

 41 omega  -62.00   43.00   1.0000   15.0000
omega____ theta____ kappa____ phi______ frames
    -      -29.2317   77.0000 -180.0000 105

 42 omega  -53.00   41.00   1.0000   15.0000
omega____ theta____ kappa____ phi______ frames
    -      -29.2317   57.0000  -60.0000 94

 43 omega  -62.00   43.00   1.0000   15.0000
omega____ theta____ kappa____ phi______ frames
    -      -29.2317   77.0000  -30.0000 105

 44 omega  -64.00   24.00   1.0000   15.0000
omega____ theta____ kappa____ phi______ frames
    -      -29.2317   80.0000  129.0000 88

 45 omega  -64.00   24.00   1.0000   15.0000
omega____ theta____ kappa____ phi______ frames
    -      -29.2317   80.0000 -139.0000 88

 46 omega  -46.00  104.00   1.0000   15.0000
omega____ theta____ kappa____ phi______ frames
    -       28.7629    0.0000  120.0000 150

 47 omega  -46.00  104.00   1.0000   15.0000
omega____ theta____ kappa____ phi______ frames
    -       28.7629    0.0000    0.0000 150

 48 phi    120.00  240.00   1.0000   15.0000
omega____ theta____ kappa____ phi______ frames
  40.0000   28.7629    0.0000     -     120

 49 omega  -46.00  104.00   1.0000   15.0000
omega____ theta____ kappa____ phi______ frames
    -       28.7629    0.0000  240.0000 150

 50 omega -104.00   46.00   1.0000   15.0000
omega____ theta____ kappa____ phi______ frames
    -      -29.2317    0.0000    0.0000 150

 51 omega -104.00   46.00   1.0000   15.0000
omega____ theta____ kappa____ phi______ frames
    -      -29.2317    0.0000  120.0000 150

 52 omega -104.00  -79.00   1.0000   15.0000
omega____ theta____ kappa____ phi______ frames
    -      -29.2317    0.0000  240.0000 25

 53 omega  -62.00   43.00   1.0000   15.0000
omega____ theta____ kappa____ phi______ frames
    -      -29.2317   77.0000   54.0000 105

;
_diffrn_measurement_device '\k-geometry diffractometer'
_diffrn_measurement_device_type 'Agilent SuperNova, Dual, Cu at zero, Eos'
_diffrn_measurement_method '\w and \p scans'
_diffrn_measurement_specimen_support 'polyimid foil'
_diffrn_orient_matrix_UB_11 0.0123559000
_diffrn_orient_matrix_UB_12 -0.0309076000
_diffrn_orient_matrix_UB_13 -0.0220134000
_diffrn_orient_matrix_UB_21 -0.0323949000
_diffrn_orient_matrix_UB_22 -0.0332035000
_diffrn_orient_matrix_UB_23 0.0324352000
_diffrn_orient_matrix_UB_31 -0.0538119000
_diffrn_orient_matrix_UB_32 0.0138148000
_diffrn_orient_matrix_UB_33 -0.0223712000
_diffrn_radiation_monochromator mirror
_diffrn_radiation_probe x-ray
_diffrn_radiation_type 'Mo K\a'
_diffrn_radiation_wavelength 0.7107
_diffrn_reflns_av_R_equivalents 0.0560
_diffrn_reflns_av_unetI/netI 0.0250
_diffrn_reflns_Laue_measured_fraction_full 0.998
_diffrn_reflns_Laue_measured_fraction_max 0.971
_diffrn_reflns_limit_h_max 16
_diffrn_reflns_limit_h_min -16
_diffrn_reflns_limit_k_max 23
_diffrn_reflns_limit_k_min -23
_diffrn_reflns_limit_l_max 24
_diffrn_reflns_limit_l_min -24
_diffrn_reflns_number 259761
_diffrn_reflns_point_group_measured_fraction_full 0.998
_diffrn_reflns_point_group_measured_fraction_max 0.971
_diffrn_reflns_theta_full 25.242
_diffrn_reflns_theta_max 32.255
_diffrn_reflns_theta_min 3.129
_diffrn_source 'microfocus X-Ray tube'
_diffrn_source_type 'Agilent SuperNova (Mo) X-ray Source'
_exptl_absorpt_coefficient_mu 0.966
_exptl_absorpt_correction_T_max 1.425
_exptl_absorpt_correction_T_min 0.875
_exptl_absorpt_correction_type gaussian
_exptl_absorpt_process_details
;
CrysAlisPro, Agilent Technologies,
Version 1.171.35.21 (release 20-01-2012 CrysAlis171 .NET)
(compiled Jan 23 2012,18:06:46)
Numerical absorption correction based on gaussian integration over
            a multifaceted crystal model
;
_exptl_crystal_colour orange
_exptl_crystal_density_diffrn 1.204
_exptl_crystal_description plate
_exptl_crystal_F_000 1088
_exptl_crystal_size_max 0.3243
_exptl_crystal_size_mid 0.2015
_exptl_crystal_size_min 0.1497
_refine_diff_density_max 0.479
_refine_diff_density_min -0.399
_refine_diff_density_rms 0.062
_refine_ls_extinction_method none
_refine_ls_goodness_of_fit_ref 1.282
_refine_ls_hydrogen_treatment mixed
_refine_ls_matrix_type full
_refine_ls_number_parameters 605
_refine_ls_number_reflns 19024
_refine_ls_number_restraints 0
_refine_ls_restrained_S_all 1.282
_refine_ls_R_factor_all 0.0441
_refine_ls_R_factor_gt 0.0400
_refine_ls_shift/su_max 0.002
_refine_ls_shift/su_mean 0.000
_refine_ls_structure_factor_coef Fsqd
_refine_ls_weighting_details
;
 w=1/[\s^2^(Fo^2^)+(0.0198P)^2^+1.3400P]
 where P=(Fo^2^+2Fc^2^)/3
;
_refine_ls_weighting_scheme calc
_refine_ls_wR_factor_gt 0.0735
_refine_ls_wR_factor_ref 0.0745
_reflns_Friedel_coverage 0.000
_reflns_number_gt 18015
_reflns_number_total 19024
_reflns_threshold_expression 'I > 2\s(I)'
_cod_data_source_file om400711d_si_002.cif
_cod_data_source_block ga_ak29
_cod_database_code 4081434
_audit_block_refno 1499
_audit_block_usercomment 'AK390 plate orange'
_shelx_space_group_comment
;
The symmetry employed for this shelxl refinement is uniquely defined
by the following loop, which should always be used as a source of
symmetry information in preference to the above space-group names.
They are only intended as comments.
;
_shelx_estimated_absorpt_t_min 0.910
_shelx_estimated_absorpt_t_max 0.910
_shelxl_version_number 2013-2
_cell_oxdiff_length_a 11.09533(9)
_cell_oxdiff_length_b 15.85188(18)
_cell_oxdiff_length_c 16.66637(18)
_cell_oxdiff_angle_alpha 70.6889(10)
_cell_oxdiff_angle_beta 87.1736(8)
_cell_oxdiff_angle_gamma 88.1818(8)
_cell_oxdiff_volume 2762.65(5)
_cell_oxdiff_measurement_reflns_used 83451
_reflns_odcompleteness_completeness 99.88
_reflns_odcompleteness_theta 30.44
_reflns_odcompleteness_iscentric 1

loop_
_symmetry_equiv_pos_as_xyz
'x, y, z'
'-x, -y, -z'

loop_
_atom_site_label
_atom_site_type_symbol
_atom_site_fract_x
_atom_site_fract_y
_atom_site_fract_z
_atom_site_U_iso_or_equiv
_atom_site_adp_type
_atom_site_occupancy
_atom_site_site_symmetry_order
_atom_site_calc_flag
_atom_site_refinement_flags_posn
_atom_site_refinement_flags_adp
Ni1 Ni 0.23667(2) 0.93965(2) 0.25702(2) 0.01071(4) Uani 1 1 d . .
Cl1 Cl 0.24693(3) 0.78920(2) 0.31094(2) 0.01776(6) Uani 1 1 d . .
P1 P 0.18242(3) 1.07752(2) 0.21090(2) 0.01164(6) Uani 1 1 d . .
P2 P 0.33227(3) 0.94548(2) 0.36943(2) 0.01133(6) Uani 1 1 d . .
Si1 Si 0.28019(4) 0.88034(3) 0.09089(3) 0.01727(8) Uani 1 1 d . .
N1 N 0.23510(10) 1.11056(7) 0.36016(7) 0.01183(19) Uani 1 1 d . .
C1 C 0.23344(13) 1.15208(9) 0.26769(8) 0.0142(2) Uani 1 1 d . .
H1A H 0.3156(16) 1.1753(12) 0.2436(11) 0.017 Uiso 1 1 d . U
H1B H 0.1771(16) 1.2017(12) 0.2560(11) 0.017 Uiso 1 1 d . U
C2 C 0.34450(12) 1.05559(9) 0.38361(8) 0.0130(2) Uani 1 1 d . .
H2A H 0.3601(16) 1.0459(12) 0.4416(11) 0.016 Uiso 1 1 d . U
H2B H 0.4165(16) 1.0854(12) 0.3499(11) 0.016 Uiso 1 1 d . U
C3 C 0.01677(12) 1.09857(10) 0.21723(9) 0.0166(2) Uani 1 1 d . .
H3 H 0.0108(16) 1.1616(13) 0.2061(12) 0.020 Uiso 1 1 d . U
C4 C -0.05603(14) 1.07523(13) 0.15217(11) 0.0271(3) Uani 1 1 d . .
H4A H -0.0214(9) 1.1042(8) 0.0956(7) 0.041 Uiso 1 1 calc R U
H4B H -0.1387(11) 1.0956(9) 0.1553(6) 0.041 Uiso 1 1 calc R U
H4C H -0.0540(10) 1.0111(8) 0.1644(5) 0.041 Uiso 1 1 calc R U
C5 C -0.03465(13) 1.05134(11) 0.30742(10) 0.0216(3) Uani 1 1 d . .
H5A H -0.0265(10) 0.9876(7) 0.3204(3) 0.032 Uiso 1 1 calc R U
H5B H -0.1187(10) 1.0674(7) 0.3111(2) 0.032 Uiso 1 1 calc R U
H5C H 0.0089(9) 1.0693(7) 0.3475(5) 0.032 Uiso 1 1 calc R U
C6 C 0.23250(14) 1.14304(9) 0.10053(9) 0.0176(3) Uani 1 1 d . .
H6 H 0.1913(17) 1.1166(13) 0.0652(12) 0.021 Uiso 1 1 d . U
C7 C 0.36887(15) 1.13308(11) 0.08852(10) 0.0250(3) Uani 1 1 d . .
H7A H 0.4092(5) 1.1604(8) 0.1235(8) 0.037 Uiso 1 1 calc R U
H7B H 0.3928(4) 1.1621(8) 0.0295(7) 0.037 Uiso 1 1 calc R U
H7C H 0.3908(3) 1.0704(8) 0.1050(8) 0.037 Uiso 1 1 calc R U
C8 C 0.19371(18) 1.24219(11) 0.07256(10) 0.0283(3) Uani 1 1 d . .
H8A H 0.1068(11) 1.24687(13) 0.0804(8) 0.042 Uiso 1 1 calc R U
H8B H 0.2170(11) 1.2707(4) 0.0130(8) 0.042 Uiso 1 1 calc R U
H8C H 0.2329(11) 1.2716(4) 0.1067(7) 0.042 Uiso 1 1 calc R U
C9 C 0.26873(13) 0.87195(9) 0.47332(9) 0.0164(2) Uani 1 1 d . .
H9 H 0.2859(16) 0.8158(13) 0.4704(12) 0.020 Uiso 1 1 d . U
C10 C 0.13115(14) 0.88173(11) 0.47859(10) 0.0229(3) Uani 1 1 d . .
H10A H 0.1094(3) 0.9423(8) 0.4755(8) 0.034 Uiso 1 1 calc R U
H10B H 0.0999(4) 0.8405(8) 0.5319(7) 0.034 Uiso 1 1 calc R U
H10C H 0.0972(4) 0.8686(8) 0.4317(7) 0.034 Uiso 1 1 calc R U
C11 C 0.32456(16) 0.88215(11) 0.55187(9) 0.0243(3) Uani 1 1 d . .
H11A H 0.4108(11) 0.8763(9) 0.5471(4) 0.036 Uiso 1 1 calc R U
H11B H 0.2944(10) 0.8366(8) 0.6020(6) 0.036 Uiso 1 1 calc R U
H11C H 0.3035(10) 0.9399(8) 0.5557(5) 0.036 Uiso 1 1 calc R U
C12 C 0.49630(12) 0.91562(9) 0.37191(9) 0.0165(2) Uani 1 1 d . .
H12 H 0.5260(16) 0.9357(12) 0.4146(12) 0.020 Uiso 1 1 d . U
C13 C 0.52203(14) 0.81501(10) 0.39607(10) 0.0219(3) Uani 1 1 d . .
H13A H 0.4895(11) 0.7853(4) 0.4523(7) 0.033 Uiso 1 1 calc R U
H13B H 0.6074(10) 0.80441(17) 0.3943(8) 0.033 Uiso 1 1 calc R U
H13C H 0.4853(10) 0.7924(3) 0.3567(7) 0.033 Uiso 1 1 calc R U
C14 C 0.56089(14) 0.96548(11) 0.28687(11) 0.0249(3) Uani 1 1 d . .
H14A H 0.5348(9) 0.9433(7) 0.2439(6) 0.037 Uiso 1 1 calc R U
H14B H 0.6461(10) 0.9563(7) 0.2921(3) 0.037 Uiso 1 1 calc R U
H14C H 0.5421(10) 1.0279(8) 0.2715(5) 0.037 Uiso 1 1 calc R U
C15 C 0.21803(12) 1.17855(9) 0.40368(9) 0.0145(2) Uani 1 1 d . .
H15 H 0.1497(16) 1.2100(12) 0.3809(11) 0.017 Uiso 1 1 d . U
C16 C 0.32303(14) 1.24344(10) 0.38746(10) 0.0203(3) Uani 1 1 d . .
H16A H 0.3948(9) 1.2110(4) 0.4065(7) 0.030 Uiso 1 1 calc R U
H16B H 0.3070(5) 1.2842(7) 0.4173(7) 0.030 Uiso 1 1 calc R U
H16C H 0.3319(7) 1.2751(7) 0.3286(7) 0.030 Uiso 1 1 calc R U
C17 C 0.19126(14) 1.13366(10) 0.49867(9) 0.0200(3) Uani 1 1 d . .
H17A H 0.1330(11) 1.0877(8) 0.50712(14) 0.030 Uiso 1 1 calc R U
H17B H 0.1596(11) 1.1773(5) 0.5230(3) 0.030 Uiso 1 1 calc R U
H17C H 0.2643(9) 1.1077(8) 0.5258(4) 0.030 Uiso 1 1 calc R U
C18 C 0.16953(13) 0.92852(9) 0.15341(9) 0.0160(2) Uani 1 1 d . .
H18A H 0.1060(17) 0.8855(12) 0.1777(12) 0.019 Uiso 1 1 d . U
H18B H 0.1322(16) 0.9791(13) 0.1150(12) 0.019 Uiso 1 1 d . U
C19 C 0.44007(14) 0.86345(11) 0.12629(10) 0.0241(3) Uani 1 1 d . .
H19A H 0.4757(6) 0.9195(7) 0.1157(8) 0.036 Uiso 1 1 calc R U
H19B H 0.4843(6) 0.8313(9) 0.0959(7) 0.036 Uiso 1 1 calc R U
H19C H 0.44037(16) 0.8311(9) 0.1850(7) 0.036 Uiso 1 1 calc R U
C20 C 0.22692(18) 0.76913(12) 0.09061(13) 0.0338(4) Uani 1 1 d . .
H20A H 0.2244(13) 0.7292(6) 0.1458(8) 0.051 Uiso 1 1 calc R U
H20B H 0.2797(10) 0.7475(6) 0.0569(9) 0.051 Uiso 1 1 calc R U
H20C H 0.1504(12) 0.7759(2) 0.0691(9) 0.051 Uiso 1 1 calc R U
C21 C 0.28872(17) 0.95919(12) -0.02181(10) 0.0285(3) Uani 1 1 d . .
H21A H 0.2101(10) 0.9711(8) -0.0428(4) 0.043 Uiso 1 1 calc R U
H21B H 0.3364(12) 0.9329(5) -0.0561(5) 0.043 Uiso 1 1 calc R U
H21C H 0.3239(12) 1.0132(8) -0.02325(16) 0.043 Uiso 1 1 calc R U
Ni51 Ni 0.18349(2) 0.57741(2) 0.72279(2) 0.01107(4) Uani 1 1 d . .
Cl51 Cl 0.07813(3) 0.70097(2) 0.72192(2) 0.01990(7) Uani 1 1 d . .
P51 P 0.01162(3) 0.50442(2) 0.73612(2) 0.01291(6) Uani 1 1 d . .
P52 P 0.29562(3) 0.48340(2) 0.68730(2) 0.01212(6) Uani 1 1 d . .
Si51 Si 0.35596(4) 0.66097(3) 0.82787(3) 0.01892(8) Uani 1 1 d . .
N51 N 0.12648(10) 0.34609(7) 0.74120(7) 0.0137(2) Uani 1 1 d . .
C51 C 0.01479(13) 0.39728(9) 0.71453(10) 0.0175(3) Uani 1 1 d . .
H51A H -0.0521(17) 0.3627(13) 0.7469(12) 0.021 Uiso 1 1 d . U
H51B H 0.0006(17) 0.4088(12) 0.6539(12) 0.021 Uiso 1 1 d . U
C52 C 0.22381(13) 0.38262(9) 0.67830(9) 0.0160(2) Uani 1 1 d . .
H52A H 0.1968(16) 0.3971(12) 0.6194(12) 0.019 Uiso 1 1 d . U
H52B H 0.2842(17) 0.3387(13) 0.6837(12) 0.019 Uiso 1 1 d . U
C53 C -0.11180(13) 0.56580(10) 0.66856(10) 0.0201(3) Uani 1 1 d . .
H53 H -0.1284(17) 0.6153(13) 0.6875(12) 0.024 Uiso 1 1 d . U
C54 C -0.22725(15) 0.51143(12) 0.68106(13) 0.0314(4) Uani 1 1 d . .
H54A H -0.2104(4) 0.4585(9) 0.6659(9) 0.047 Uiso 1 1 calc R U
H54B H -0.2884(9) 0.5472(6) 0.6453(8) 0.047 Uiso 1 1 calc R U
H54C H -0.2554(8) 0.4945(9) 0.7398(8) 0.047 Uiso 1 1 calc R U
C55 C -0.06955(16) 0.60144(12) 0.57478(11) 0.0283(3) Uani 1 1 d . .
H55A H -0.0037(12) 0.6414(9) 0.56809(19) 0.042 Uiso 1 1 calc R U
H55B H -0.1350(9) 0.6329(9) 0.5413(5) 0.042 Uiso 1 1 calc R U
H55C H -0.0434(12) 0.5524(6) 0.5562(4) 0.042 Uiso 1 1 calc R U
C56 C -0.05871(13) 0.46961(10) 0.84517(9) 0.0184(3) Uani 1 1 d . .
H56 H -0.1262(17) 0.4334(13) 0.8417(12) 0.022 Uiso 1 1 d . U
C57 C -0.10704(16) 0.54838(11) 0.87206(11) 0.0266(3) Uani 1 1 d . .
H57A H -0.0416(8) 0.5877(7) 0.8705(8) 0.040 Uiso 1 1 calc R U
H57B H -0.1423(12) 0.5261(3) 0.9291(8) 0.040 Uiso 1 1 calc R U
H57C H -0.1677(11) 0.5809(7) 0.8335(7) 0.040 Uiso 1 1 calc R U
C58 C 0.02976(15) 0.41150(11) 0.90901(10) 0.0246(3) Uani 1 1 d . .
H58A H 0.0566(10) 0.3621(8) 0.8917(5) 0.037 Uiso 1 1 calc R U
H58B H -0.0096(6) 0.3898(8) 0.9640(7) 0.037 Uiso 1 1 calc R U
H58C H 0.0975(10) 0.4463(5) 0.9112(6) 0.037 Uiso 1 1 calc R U
C59 C 0.35318(13) 0.53074(10) 0.57476(9) 0.0175(3) Uani 1 1 d . .
H59 H 0.3752(17) 0.4787(13) 0.5592(12) 0.021 Uiso 1 1 d . U
C60 C 0.25162(15) 0.58205(12) 0.51877(10) 0.0262(3) Uani 1 1 d . .
H60A H 0.1835(10) 0.5423(5) 0.5247(6) 0.039 Uiso 1 1 calc R U
H60B H 0.2811(5) 0.6038(8) 0.4592(7) 0.039 Uiso 1 1 calc R U
H60C H 0.2252(9) 0.6330(8) 0.5366(6) 0.039 Uiso 1 1 calc R U
C61 C 0.46303(14) 0.59042(11) 0.55999(10) 0.0243(3) Uani 1 1 d . .
H61A H 0.4413(4) 0.6434(8) 0.5736(8) 0.037 Uiso 1 1 calc R U
H61B H 0.4905(8) 0.6068(7) 0.5014(7) 0.037 Uiso 1 1 calc R U
H61C H 0.5263(9) 0.5586(5) 0.5957(7) 0.037 Uiso 1 1 calc R U
C62 C 0.42876(13) 0.43504(9) 0.75125(9) 0.0179(3) Uani 1 1 d . .
H62 H 0.4771(17) 0.4858(13) 0.7475(12) 0.021 Uiso 1 1 d . U
C63 C 0.50819(15) 0.37183(11) 0.71817(11) 0.0260(3) Uani 1 1 d . .
H63A H 0.4647(7) 0.3184(8) 0.7248(8) 0.039 Uiso 1 1 calc R U
H63B H 0.5802(11) 0.3567(7) 0.7499(7) 0.039 Uiso 1 1 calc R U
H63C H 0.5295(10) 0.4008(5) 0.6591(8) 0.039 Uiso 1 1 calc R U
C64 C 0.38784(15) 0.38995(11) 0.84477(10) 0.0248(3) Uani 1 1 d . .
H64A H 0.3421(11) 0.4339(6) 0.8658(4) 0.037 Uiso 1 1 calc R U
H64B H 0.4597(9) 0.3680(8) 0.8795(4) 0.037 Uiso 1 1 calc R U
H64C H 0.3353(11) 0.3388(8) 0.84948(16) 0.037 Uiso 1 1 calc R U
C65 C 0.10827(14) 0.24874(9) 0.75928(10) 0.0196(3) Uani 1 1 d . .
H65 H 0.0312(17) 0.2355(13) 0.7934(12) 0.024 Uiso 1 1 d . U
C66 C 0.09311(15) 0.22232(11) 0.68023(11) 0.0250(3) Uani 1 1 d . .
H66A H 0.0295(11) 0.2564(8) 0.6486(6) 0.038 Uiso 1 1 calc R U
H66B H 0.0751(12) 0.1610(8) 0.6968(2) 0.038 Uiso 1 1 calc R U
H66C H 0.1654(10) 0.2332(8) 0.6463(6) 0.038 Uiso 1 1 calc R U
C67 C 0.20811(19) 0.19365(11) 0.81330(13) 0.0342(4) Uani 1 1 d . .
H67A H 0.2844(11) 0.2050(8) 0.7807(6) 0.051 Uiso 1 1 calc R U
H67B H 0.1898(7) 0.1306(9) 0.8295(8) 0.051 Uiso 1 1 calc R U
H67C H 0.2138(9) 0.2102(7) 0.8641(8) 0.051 Uiso 1 1 calc R U
C68 C 0.33468(13) 0.63946(9) 0.72565(9) 0.0159(2) Uani 1 1 d . .
H68A H 0.4099(17) 0.6159(12) 0.7111(12) 0.019 Uiso 1 1 d . U
H68B H 0.3201(16) 0.6962(13) 0.6807(12) 0.019 Uiso 1 1 d . U
C69 C 0.50992(18) 0.61705(14) 0.86733(13) 0.0369(4) Uani 1 1 d . .
H69A H 0.5137(5) 0.5530(9) 0.8796(10) 0.055 Uiso 1 1 calc R U
H69B H 0.5238(6) 0.6307(9) 0.9185(9) 0.055 Uiso 1 1 calc R U
H69C H 0.5710(9) 0.6449(9) 0.8241(7) 0.055 Uiso 1 1 calc R U
C70 C 0.35304(19) 0.78458(12) 0.80647(13) 0.0340(4) Uani 1 1 d . .
H70A H 0.4159(12) 0.8111(4) 0.7665(9) 0.051 Uiso 1 1 calc R U
H70B H 0.3639(14) 0.7963(2) 0.8578(7) 0.051 Uiso 1 1 calc R U
H70C H 0.2778(11) 0.8088(4) 0.7844(9) 0.051 Uiso 1 1 calc R U
C71 C 0.24599(19) 0.60909(16) 0.91763(12) 0.0406(5) Uani 1 1 d . .
H71A H 0.1668(12) 0.6323(9) 0.9021(5) 0.061 Uiso 1 1 calc R U
H71B H 0.2676(9) 0.6226(10) 0.9668(8) 0.061 Uiso 1 1 calc R U
H71C H 0.2472(11) 0.5458(9) 0.9301(7) 0.061 Uiso 1 1 calc R U

loop_
_atom_site_aniso_label
_atom_site_aniso_U_11
_atom_site_aniso_U_22
_atom_site_aniso_U_33
_atom_site_aniso_U_23
_atom_site_aniso_U_13
_atom_site_aniso_U_12
Ni1 0.01124(7) 0.00998(7) 0.01113(7) -0.00377(6) -0.00059(6) 0.00016(6)
Cl1 0.02303(16) 0.01135(13) 0.01824(15) -0.00404(11) -0.00034(12) -0.00047(11)
P1 0.01350(15) 0.01129(14) 0.01044(14) -0.00388(11) -0.00240(11) 0.00151(11)
P2 0.01155(14) 0.01035(14) 0.01174(14) -0.00316(11) -0.00135(11) 0.00132(11)
Si1 0.02232(19) 0.01571(17) 0.01549(17) -0.00756(14) 0.00257(14) -0.00405(14)
N1 0.0131(5) 0.0121(5) 0.0112(5) -0.0051(4) -0.0022(4) 0.0028(4)
C1 0.0191(6) 0.0116(5) 0.0121(5) -0.0038(4) -0.0041(5) 0.0010(5)
C2 0.0124(6) 0.0132(5) 0.0142(6) -0.0056(5) -0.0031(4) 0.0014(4)
C3 0.0144(6) 0.0183(6) 0.0190(6) -0.0085(5) -0.0039(5) 0.0042(5)
C4 0.0176(7) 0.0399(9) 0.0313(8) -0.0213(7) -0.0101(6) 0.0092(6)
C5 0.0154(6) 0.0252(7) 0.0239(7) -0.0082(6) 0.0008(5) 0.0005(5)
C6 0.0256(7) 0.0147(6) 0.0118(6) -0.0033(5) -0.0010(5) -0.0013(5)
C7 0.0271(8) 0.0255(7) 0.0204(7) -0.0059(6) 0.0076(6) -0.0044(6)
C8 0.0437(10) 0.0179(7) 0.0180(7) 0.0010(6) -0.0032(6) 0.0039(7)
C9 0.0209(7) 0.0137(6) 0.0126(6) -0.0018(5) -0.0004(5) 0.0008(5)
C10 0.0218(7) 0.0258(7) 0.0181(7) -0.0036(6) 0.0043(5) -0.0039(6)
C11 0.0322(8) 0.0239(7) 0.0142(6) -0.0028(5) -0.0046(6) 0.0031(6)
C12 0.0132(6) 0.0165(6) 0.0219(6) -0.0090(5) -0.0037(5) 0.0030(5)
C13 0.0198(7) 0.0183(7) 0.0279(8) -0.0083(6) -0.0054(6) 0.0080(5)
C14 0.0180(7) 0.0232(7) 0.0322(8) -0.0083(6) 0.0071(6) -0.0015(6)
C15 0.0142(6) 0.0157(6) 0.0164(6) -0.0089(5) -0.0024(5) 0.0031(5)
C16 0.0215(7) 0.0178(6) 0.0251(7) -0.0116(6) -0.0032(5) -0.0001(5)
C17 0.0204(7) 0.0260(7) 0.0169(6) -0.0119(6) 0.0001(5) 0.0020(6)
C18 0.0176(6) 0.0162(6) 0.0155(6) -0.0066(5) -0.0030(5) -0.0005(5)
C19 0.0225(7) 0.0252(7) 0.0238(7) -0.0079(6) 0.0048(6) 0.0027(6)
C20 0.0428(10) 0.0254(8) 0.0401(10) -0.0211(8) 0.0117(8) -0.0114(7)
C21 0.0368(9) 0.0326(9) 0.0164(7) -0.0079(6) -0.0003(6) -0.0096(7)
Ni51 0.01293(8) 0.00849(7) 0.01198(7) -0.00375(6) 0.00038(6) -0.00029(6)
Cl51 0.02036(16) 0.01242(14) 0.02829(17) -0.00891(12) -0.00052(13) 0.00285(12)
P51 0.01170(15) 0.01173(14) 0.01622(15) -0.00587(12) -0.00089(12) 0.00057(11)
P52 0.01245(14) 0.01011(14) 0.01385(15) -0.00423(11) 0.00123(11) -0.00084(11)
Si51 0.01985(19) 0.01912(18) 0.01972(19) -0.00868(15) 0.00112(15) -0.00682(15)
N51 0.0146(5) 0.0091(5) 0.0178(5) -0.0052(4) 0.0020(4) -0.0016(4)
C51 0.0148(6) 0.0155(6) 0.0250(7) -0.0105(5) -0.0008(5) -0.0013(5)
C52 0.0171(6) 0.0141(6) 0.0189(6) -0.0084(5) 0.0035(5) -0.0025(5)
C53 0.0157(6) 0.0203(7) 0.0261(7) -0.0096(6) -0.0065(5) 0.0039(5)
C54 0.0183(7) 0.0300(9) 0.0472(11) -0.0132(8) -0.0118(7) 0.0016(6)
C55 0.0285(8) 0.0316(8) 0.0247(8) -0.0088(7) -0.0108(6) 0.0083(7)
C56 0.0166(6) 0.0169(6) 0.0211(7) -0.0062(5) 0.0051(5) -0.0022(5)
C57 0.0305(8) 0.0234(7) 0.0263(8) -0.0106(6) 0.0112(6) 0.0003(6)
C58 0.0287(8) 0.0249(7) 0.0173(7) -0.0035(6) 0.0019(6) 0.0014(6)
C59 0.0190(6) 0.0175(6) 0.0167(6) -0.0074(5) 0.0048(5) -0.0021(5)
C60 0.0266(8) 0.0342(9) 0.0142(6) -0.0034(6) 0.0000(6) -0.0016(7)
C61 0.0212(7) 0.0271(8) 0.0221(7) -0.0051(6) 0.0073(6) -0.0068(6)
C62 0.0157(6) 0.0144(6) 0.0230(7) -0.0053(5) -0.0040(5) 0.0015(5)
C63 0.0208(7) 0.0221(7) 0.0332(8) -0.0074(6) -0.0016(6) 0.0076(6)
C64 0.0290(8) 0.0236(7) 0.0193(7) -0.0033(6) -0.0063(6) 0.0027(6)
C65 0.0239(7) 0.0103(6) 0.0252(7) -0.0068(5) 0.0033(6) -0.0032(5)
C66 0.0253(8) 0.0197(7) 0.0362(9) -0.0176(6) 0.0032(6) -0.0054(6)
C67 0.0457(11) 0.0128(7) 0.0413(10) -0.0039(7) -0.0104(8) 0.0020(7)
C68 0.0171(6) 0.0124(6) 0.0184(6) -0.0057(5) 0.0019(5) -0.0020(5)
C69 0.0347(10) 0.0412(11) 0.0361(10) -0.0135(8) -0.0134(8) 0.0031(8)
C70 0.0431(10) 0.0250(8) 0.0420(10) -0.0211(8) -0.0070(8) -0.0025(7)
C71 0.0446(11) 0.0593(13) 0.0248(8) -0.0226(9) 0.0115(8) -0.0292(10)

loop_
_atom_type_symbol
_atom_type_description
_atom_type_scat_dispersion_real
_atom_type_scat_dispersion_imag
_atom_type_scat_source
C C 0.0033 0.0016 'International Tables Vol C Tables 4.2.6.8 and 6.1.1.4'
H H 0.0000 0.0000 'International Tables Vol C Tables 4.2.6.8 and 6.1.1.4'
Cl Cl 0.1484 0.1585 'International Tables Vol C Tables 4.2.6.8 and 6.1.1.4'
N N 0.0061 0.0033 'International Tables Vol C Tables 4.2.6.8 and 6.1.1.4'
Ni Ni 0.3393 1.1124 'International Tables Vol C Tables 4.2.6.8 and 6.1.1.4'
P P 0.1023 0.0942 'International Tables Vol C Tables 4.2.6.8 and 6.1.1.4'
Si Si 0.0817 0.0704 'International Tables Vol C Tables 4.2.6.8 and 6.1.1.4'

loop_
_exptl_crystal_face_index_h
_exptl_crystal_face_index_k
_exptl_crystal_face_index_l
_exptl_crystal_face_perp_dist
_exptl_oxdiff_crystal_face_indexfrac_h
_exptl_oxdiff_crystal_face_indexfrac_k
_exptl_oxdiff_crystal_face_indexfrac_l
_exptl_oxdiff_crystal_face_x
_exptl_oxdiff_crystal_face_y
_exptl_oxdiff_crystal_face_z
-12 -3 -15 0.1071 -12.0080 -2.9994 -15.0124 0.2748 0.0017 0.9406
12 3 15 0.0944 12.0080 2.9994 15.0124 -0.2748 -0.0017 -0.9406
1 -20 -17 0.0933 1.0093 -20.0010 -17.0296 1.0055 0.0790 0.0503
5 -20 -13 0.0839 5.0124 -20.0011 -13.0270 0.9669 0.0792 -0.2546
-14 2 -11 0.0921 -14.0115 1.9993 -11.0060 0.0074 0.0305 1.0278
8 -1 19 0.0968 8.0079 -1.0127 19.0054 -0.2881 0.3907 -0.8701
-13 2 13 0.0898 -13.0082 1.9754 12.9980 -0.5079 0.7774 0.4365
13 -2 -13 0.0898 13.0082 -1.9754 -12.9980 0.5079 -0.7774 -0.4365
-3 21 13 0.0540 -3.0116 21.0041 13.0294 -0.9732 -0.1772 0.1607
11 -9 -16 0.0822 11.0056 -9.0136 -16.0019 0.7668 -0.5763 -0.3588
2 4 -20 0.1292 2.0254 3.9825 -19.9964 0.3421 -0.8464 0.3934

loop_
_geom_angle_atom_site_label_1
_geom_angle_atom_site_label_2
_geom_angle_atom_site_label_3
_geom_angle
C18 Ni1 P1 87.05(4)
C18 Ni1 P2 173.31(4)
P1 Ni1 P2 96.867(14)
C18 Ni1 Cl1 88.63(4)
P1 Ni1 Cl1 166.555(15)
P2 Ni1 Cl1 88.728(13)
C6 P1 C1 99.67(6)
C6 P1 C3 105.46(7)
C1 P1 C3 99.09(6)
C6 P1 Ni1 117.08(5)
C1 P1 Ni1 118.00(4)
C3 P1 Ni1 114.92(5)
C2 P2 C9 104.40(6)
C2 P2 C12 97.71(6)
C9 P2 C12 104.19(7)
C2 P2 Ni1 117.84(4)
C9 P2 Ni1 114.32(5)
C12 P2 Ni1 116.17(5)
C18 Si1 C20 110.08(7)
C18 Si1 C19 117.02(7)
C20 Si1 C19 107.03(9)
C18 Si1 C21 108.01(8)
C20 Si1 C21 108.68(8)
C19 Si1 C21 105.70(8)
C2 N1 C1 110.11(10)
C2 N1 C15 113.52(10)
C1 N1 C15 111.21(10)
N1 C1 P1 114.36(9)
N1 C1 H1A 110.6(10)
P1 C1 H1A 108.8(10)
N1 C1 H1B 107.3(11)
P1 C1 H1B 106.8(11)
H1A C1 H1B 108.7(15)
N1 C2 P2 112.32(9)
N1 C2 H2A 109.9(11)
P2 C2 H2A 108.2(11)
N1 C2 H2B 111.9(10)
P2 C2 H2B 108.0(10)
H2A C2 H2B 106.4(15)
C4 C3 C5 110.28(13)
C4 C3 P1 115.42(10)
C5 C3 P1 110.44(10)
C4 C3 H3 108.6(11)
C5 C3 H3 108.4(11)
P1 C3 H3 103.3(11)
C3 C4 H4A 109.5
C3 C4 H4B 109.5
H4A C4 H4B 109.5
C3 C4 H4C 109.5
H4A C4 H4C 109.5
H4B C4 H4C 109.5
C3 C5 H5A 109.5
C3 C5 H5B 109.5
H5A C5 H5B 109.5
C3 C5 H5C 109.5
H5A C5 H5C 109.5
H5B C5 H5C 109.5
C7 C6 C8 110.93(13)
C7 C6 P1 110.16(10)
C8 C6 P1 114.30(10)
C7 C6 H6 110.1(11)
C8 C6 H6 106.6(11)
P1 C6 H6 104.5(11)
C6 C7 H7A 109.5
C6 C7 H7B 109.5
H7A C7 H7B 109.5
C6 C7 H7C 109.5
H7A C7 H7C 109.5
H7B C7 H7C 109.5
C6 C8 H8A 109.5
C6 C8 H8B 109.5
H8A C8 H8B 109.5
C6 C8 H8C 109.5
H8A C8 H8C 109.5
H8B C8 H8C 109.5
C10 C9 C11 110.83(12)
C10 C9 P2 111.06(10)
C11 C9 P2 115.16(10)
C10 C9 H9 107.1(11)
C11 C9 H9 110.0(11)
P2 C9 H9 102.1(11)
C9 C10 H10A 109.5
C9 C10 H10B 109.5
H10A C10 H10B 109.5
C9 C10 H10C 109.5
H10A C10 H10C 109.5
H10B C10 H10C 109.5
C9 C11 H11A 109.5
C9 C11 H11B 109.5
H11A C11 H11B 109.5
C9 C11 H11C 109.5
H11A C11 H11C 109.5
H11B C11 H11C 109.5
C14 C12 C13 110.19(12)
C14 C12 P2 110.80(10)
C13 C12 P2 113.68(10)
C14 C12 H12 108.8(11)
C13 C12 H12 108.4(11)
P2 C12 H12 104.7(11)
C12 C13 H13A 109.5
C12 C13 H13B 109.5
H13A C13 H13B 109.5
C12 C13 H13C 109.5
H13A C13 H13C 109.5
H13B C13 H13C 109.5
C12 C14 H14A 109.5
C12 C14 H14B 109.5
H14A C14 H14B 109.5
C12 C14 H14C 109.5
H14A C14 H14C 109.5
H14B C14 H14C 109.5
N1 C15 C17 110.66(11)
N1 C15 C16 113.79(11)
C17 C15 C16 111.20(12)
N1 C15 H15 104.3(11)
C17 C15 H15 107.5(11)
C16 C15 H15 109.0(11)
C15 C16 H16A 109.5
C15 C16 H16B 109.5
H16A C16 H16B 109.5
C15 C16 H16C 109.5
H16A C16 H16C 109.5
H16B C16 H16C 109.5
C15 C17 H17A 109.5
C15 C17 H17B 109.5
H17A C17 H17B 109.5
C15 C17 H17C 109.5
H17A C17 H17C 109.5
H17B C17 H17C 109.5
Si1 C18 Ni1 113.23(7)
Si1 C18 H18A 108.6(11)
Ni1 C18 H18A 101.4(11)
Si1 C18 H18B 107.9(11)
Ni1 C18 H18B 118.7(11)
H18A C18 H18B 106.3(15)
Si1 C19 H19A 109.5
Si1 C19 H19B 109.5
H19A C19 H19B 109.5
Si1 C19 H19C 109.5
H19A C19 H19C 109.5
H19B C19 H19C 109.5
Si1 C20 H20A 109.5
Si1 C20 H20B 109.5
H20A C20 H20B 109.5
Si1 C20 H20C 109.5
H20A C20 H20C 109.5
H20B C20 H20C 109.5
Si1 C21 H21A 109.5
Si1 C21 H21B 109.5
H21A C21 H21B 109.5
Si1 C21 H21C 109.5
H21A C21 H21C 109.5
H21B C21 H21C 109.5
C68 Ni51 P52 86.04(4)
C68 Ni51 P51 173.23(4)
P52 Ni51 P51 96.666(14)
C68 Ni51 Cl51 89.30(4)
P52 Ni51 Cl51 163.606(16)
P51 Ni51 Cl51 89.749(14)
C51 P51 C53 101.49(7)
C51 P51 C56 100.78(7)
C53 P51 C56 103.52(7)
C51 P51 Ni51 118.58(5)
C53 P51 Ni51 116.19(5)
C56 P51 Ni51 113.96(5)
C62 P52 C52 102.47(7)
C62 P52 C59 106.36(7)
C52 P52 C59 97.55(6)
C62 P52 Ni51 118.74(5)
C52 P52 Ni51 117.97(5)
C59 P52 Ni51 111.17(5)
C71 Si51 C70 108.30(10)
C71 Si51 C68 116.96(7)
C70 Si51 C68 108.72(8)
C71 Si51 C69 106.21(10)
C70 Si51 C69 107.62(9)
C68 Si51 C69 108.68(8)
C52 N51 C51 109.80(11)
C52 N51 C65 113.47(11)
C51 N51 C65 111.13(11)
N51 C51 P51 112.14(9)
N51 C51 H51A 108.3(11)
P51 C51 H51A 107.2(11)
N51 C51 H51B 112.3(11)
P51 C51 H51B 109.4(11)
H51A C51 H51B 107.2(15)
N51 C52 P52 114.83(9)
N51 C52 H52A 111.8(11)
P52 C52 H52A 108.2(11)
N51 C52 H52B 109.0(11)
P52 C52 H52B 107.6(11)
H52A C52 H52B 104.9(15)
C55 C53 C54 111.51(14)
C55 C53 P51 111.16(11)
C54 C53 P51 113.30(11)
C55 C53 H53 108.2(12)
C54 C53 H53 108.4(12)
P51 C53 H53 103.8(12)
C53 C54 H54A 109.5
C53 C54 H54B 109.5
H54A C54 H54B 109.5
C53 C54 H54C 109.5
H54A C54 H54C 109.5
H54B C54 H54C 109.5
C53 C55 H55A 109.5
C53 C55 H55B 109.5
H55A C55 H55B 109.5
C53 C55 H55C 109.5
H55A C55 H55C 109.5
H55B C55 H55C 109.5
C58 C56 C57 111.21(13)
C58 C56 P51 110.22(10)
C57 C56 P51 113.32(10)
C58 C56 H56 109.2(11)
C57 C56 H56 109.0(11)
P51 C56 H56 103.5(11)
C56 C57 H57A 109.5
C56 C57 H57B 109.5
H57A C57 H57B 109.5
C56 C57 H57C 109.5
H57A C57 H57C 109.5
H57B C57 H57C 109.5
C56 C58 H58A 109.5
C56 C58 H58B 109.5
H58A C58 H58B 109.5
C56 C58 H58C 109.5
H58A C58 H58C 109.5
H58B C58 H58C 109.5
C61 C59 C60 109.41(13)
C61 C59 P52 115.62(10)
C60 C59 P52 109.86(10)
C61 C59 H59 108.9(11)
C60 C59 H59 109.0(11)
P52 C59 H59 103.8(11)
C59 C60 H60A 109.5
C59 C60 H60B 109.5
H60A C60 H60B 109.5
C59 C60 H60C 109.5
H60A C60 H60C 109.5
H60B C60 H60C 109.5
C59 C61 H61A 109.5
C59 C61 H61B 109.5
H61A C61 H61B 109.5
C59 C61 H61C 109.5
H61A C61 H61C 109.5
H61B C61 H61C 109.5
C63 C62 C64 111.30(13)
C63 C62 P52 115.10(11)
C64 C62 P52 109.63(10)
C63 C62 H62 107.2(11)
C64 C62 H62 108.4(11)
P52 C62 H62 104.8(11)
C62 C63 H63A 109.5
C62 C63 H63B 109.5
H63A C63 H63B 109.5
C62 C63 H63C 109.5
H63A C63 H63C 109.5
H63B C63 H63C 109.5
C62 C64 H64A 109.5
C62 C64 H64B 109.5
H64A C64 H64B 109.5
C62 C64 H64C 109.5
H64A C64 H64C 109.5
H64B C64 H64C 109.5
N51 C65 C67 110.86(12)
N51 C65 C66 114.29(12)
C67 C65 C66 111.20(13)
N51 C65 H65 104.9(11)
C67 C65 H65 108.1(11)
C66 C65 H65 107.0(11)
C65 C66 H66A 109.5
C65 C66 H66B 109.5
H66A C66 H66B 109.5
C65 C66 H66C 109.5
H66A C66 H66C 109.5
H66B C66 H66C 109.5
C65 C67 H67A 109.5
C65 C67 H67B 109.5
H67A C67 H67B 109.5
C65 C67 H67C 109.5
H67A C67 H67C 109.5
H67B C67 H67C 109.5
Si51 C68 Ni51 114.51(7)
Si51 C68 H68A 106.5(11)
Ni51 C68 H68A 119.2(11)
Si51 C68 H68B 109.2(11)
Ni51 C68 H68B 99.8(11)
H68A C68 H68B 106.9(15)
Si51 C69 H69A 109.5
Si51 C69 H69B 109.5
H69A C69 H69B 109.5
Si51 C69 H69C 109.5
H69A C69 H69C 109.5
H69B C69 H69C 109.5
Si51 C70 H70A 109.5
Si51 C70 H70B 109.5
H70A C70 H70B 109.5
Si51 C70 H70C 109.5
H70A C70 H70C 109.5
H70B C70 H70C 109.5
Si51 C71 H71A 109.5
Si51 C71 H71B 109.5
H71A C71 H71B 109.5
Si51 C71 H71C 109.5
H71A C71 H71C 109.5
H71B C71 H71C 109.5

loop_
_geom_bond_atom_site_label_1
_geom_bond_atom_site_label_2
_geom_bond_distance
Ni1 C18 1.9759(14)
Ni1 P1 2.1402(4)
Ni1 P2 2.2272(4)
Ni1 Cl1 2.2547(4)
P1 C6 1.8556(14)
P1 C1 1.8569(13)
P1 C3 1.8616(14)
P2 C2 1.8472(13)
P2 C9 1.8576(14)
P2 C12 1.8649(14)
Si1 C18 1.8754(15)
Si1 C20 1.8785(17)
Si1 C19 1.8802(17)
Si1 C21 1.8805(16)
N1 C2 1.4629(17)
N1 C1 1.4629(17)
N1 C15 1.4878(16)
C1 H1A 1.008(18)
C1 H1B 0.963(18)
C2 H2A 0.951(18)
C2 H2B 0.990(18)
C3 C4 1.528(2)
C3 C5 1.531(2)
C3 H3 0.955(19)
C4 H4A 0.968(12)
C4 H4B 0.968(12)
C4 H4C 0.968(12)
C5 H5A 0.963(11)
C5 H5B 0.963(11)
C5 H5C 0.963(11)
C6 C7 1.527(2)
C6 C8 1.538(2)
C6 H6 0.966(19)
C7 H7A 0.965(12)
C7 H7B 0.965(12)
C7 H7C 0.965(12)
C8 H8A 0.971(12)
C8 H8B 0.971(12)
C8 H8C 0.971(12)
C9 C10 1.531(2)
C9 C11 1.533(2)
C9 H9 0.921(19)
C10 H10A 0.968(11)
C10 H10B 0.968(11)
C10 H10C 0.968(11)
C11 H11A 0.960(12)
C11 H11B 0.960(12)
C11 H11C 0.960(11)
C12 C14 1.530(2)
C12 C13 1.531(2)
C12 H12 0.947(19)
C13 H13A 0.957(11)
C13 H13B 0.957(11)
C13 H13C 0.957(11)
C14 H14A 0.956(12)
C14 H14B 0.956(12)
C14 H14C 0.956(12)
C15 C17 1.524(2)
C15 C16 1.533(2)
C15 H15 0.921(18)
C16 H16A 0.944(11)
C16 H16B 0.944(11)
C16 H16C 0.944(11)
C17 H17A 0.960(11)
C17 H17B 0.960(11)
C17 H17C 0.960(11)
C18 H18A 0.972(19)
C18 H18B 0.943(19)
C19 H19A 0.942(11)
C19 H19B 0.942(11)
C19 H19C 0.942(11)
C20 H20A 0.927(13)
C20 H20B 0.927(13)
C20 H20C 0.927(13)
C21 H21A 0.945(12)
C21 H21B 0.945(12)
C21 H21C 0.945(12)
Ni51 C68 1.9817(14)
Ni51 P52 2.1241(4)
Ni51 P51 2.2255(4)
Ni51 Cl51 2.2451(4)
P51 C51 1.8477(14)
P51 C53 1.8527(15)
P51 C56 1.8550(15)
P52 C62 1.8571(15)
P52 C52 1.8602(14)
P52 C59 1.8629(14)
Si51 C71 1.8636(18)
Si51 C70 1.8715(18)
Si51 C68 1.8718(15)
Si51 C69 1.8889(19)
N51 C52 1.4584(17)
N51 C51 1.4641(18)
N51 C65 1.4897(17)
C51 H51A 0.966(19)
C51 H51B 0.985(19)
C52 H52A 0.990(18)
C52 H52B 0.937(19)
C53 C55 1.531(2)
C53 C54 1.534(2)
C53 H53 0.95(2)
C54 H54A 0.964(12)
C54 H54B 0.964(12)
C54 H54C 0.964(12)
C55 H55A 0.960(12)
C55 H55B 0.960(12)
C55 H55C 0.960(12)
C56 C58 1.530(2)
C56 C57 1.533(2)
C56 H56 0.973(19)
C57 H57A 0.966(12)
C57 H57B 0.966(12)
C57 H57C 0.966(12)
C58 H58A 0.955(12)
C58 H58B 0.955(12)
C58 H58C 0.955(12)
C59 C61 1.527(2)
C59 C60 1.532(2)
C59 H59 0.964(19)
C60 H60A 0.980(12)
C60 H60B 0.980(12)
C60 H60C 0.980(12)
C61 H61A 0.960(12)
C61 H61B 0.960(12)
C61 H61C 0.960(12)
C62 C63 1.532(2)
C62 C64 1.536(2)
C62 H62 0.964(19)
C63 H63A 0.960(12)
C63 H63B 0.960(12)
C63 H63C 0.960(12)
C64 H64A 0.993(12)
C64 H64B 0.993(12)
C64 H64C 0.993(12)
C65 C67 1.522(2)
C65 C66 1.527(2)
C65 H65 0.992(19)
C66 H66A 0.944(12)
C66 H66B 0.944(12)
C66 H66C 0.944(12)
C67 H67A 0.971(13)
C67 H67B 0.971(13)
C67 H67C 0.971(13)
C68 H68A 0.956(19)
C68 H68B 0.977(19)
C69 H69A 0.966(13)
C69 H69B 0.966(13)
C69 H69C 0.966(13)
C70 H70A 0.946(13)
C70 H70B 0.946(13)
C70 H70C 0.946(13)
C71 H71A 0.955(14)
C71 H71B 0.955(14)
C71 H71C 0.955(14)

loop_
_geom_torsion_atom_site_label_1
_geom_torsion_atom_site_label_2
_geom_torsion_atom_site_label_3
_geom_torsion_atom_site_label_4
_geom_torsion
C2 N1 C1 P1 80.57(12)
C15 N1 C1 P1 -152.70(9)
C6 P1 C1 N1 -165.59(10)
C3 P1 C1 N1 86.89(11)
Ni1 P1 C1 N1 -37.74(11)
C1 N1 C2 P2 -79.74(11)
C15 N1 C2 P2 154.84(9)
C9 P2 C2 N1 -89.89(10)
C12 P2 C2 N1 163.24(9)
Ni1 P2 C2 N1 38.16(10)
C6 P1 C3 C4 56.88(13)
C1 P1 C3 C4 159.63(12)
Ni1 P1 C3 C4 -73.60(12)
C6 P1 C3 C5 -177.19(10)
C1 P1 C3 C5 -74.44(11)
Ni1 P1 C3 C5 52.32(11)
C1 P1 C6 C7 75.97(11)
C3 P1 C6 C7 178.29(10)
Ni1 P1 C6 C7 -52.49(11)
C1 P1 C6 C8 -49.72(13)
C3 P1 C6 C8 52.61(13)
Ni1 P1 C6 C8 -178.17(10)
C2 P2 C9 C10 83.29(11)
C12 P2 C9 C10 -174.71(10)
Ni1 P2 C9 C10 -46.87(11)
C2 P2 C9 C11 -43.71(12)
C12 P2 C9 C11 58.28(12)
Ni1 P2 C9 C11 -173.88(9)
C2 P2 C12 C14 -77.60(11)
C9 P2 C12 C14 175.36(10)
Ni1 P2 C12 C14 48.67(11)
C2 P2 C12 C13 157.67(11)
C9 P2 C12 C13 50.63(12)
Ni1 P2 C12 C13 -76.06(11)
C2 N1 C15 C17 -68.09(14)
C1 N1 C15 C17 167.08(11)
C2 N1 C15 C16 57.97(15)
C1 N1 C15 C16 -66.86(14)
C20 Si1 C18 Ni1 115.10(9)
C19 Si1 C18 Ni1 -7.34(11)
C21 Si1 C18 Ni1 -126.38(8)
C52 N51 C51 P51 -78.43(12)
C65 N51 C51 P51 155.21(10)
C53 P51 C51 N51 163.72(10)
C56 P51 C51 N51 -89.92(11)
Ni51 P51 C51 N51 35.14(12)
C51 N51 C52 P52 80.95(12)
C65 N51 C52 P52 -154.02(10)
C62 P52 C52 N51 95.72(11)
C59 P52 C52 N51 -155.60(11)
Ni51 P52 C52 N51 -36.73(12)
C51 P51 C53 C55 -76.63(12)
C56 P51 C53 C55 179.18(11)
Ni51 P51 C53 C55 53.46(12)
C51 P51 C53 C54 49.87(13)
C56 P51 C53 C54 -54.32(13)
Ni51 P51 C53 C54 179.96(10)
C51 P51 C56 C58 71.16(11)
C53 P51 C56 C58 175.90(11)
Ni51 P51 C56 C58 -56.97(11)
C51 P51 C56 C57 -163.49(12)
C53 P51 C56 C57 -58.75(13)
Ni51 P51 C56 C57 68.38(12)
C62 P52 C59 C61 -48.82(13)
C52 P52 C59 C61 -154.24(12)
Ni51 P52 C59 C61 81.80(11)
C62 P52 C59 C60 -173.24(10)
C52 P52 C59 C60 81.34(11)
Ni51 P52 C59 C60 -42.62(11)
C52 P52 C62 C63 51.19(12)
C59 P52 C62 C63 -50.64(12)
Ni51 P52 C62 C63 -176.81(9)
C52 P52 C62 C64 -75.17(11)
C59 P52 C62 C64 -177.00(10)
Ni51 P52 C62 C64 56.82(11)
C52 N51 C65 C67 74.21(16)
C51 N51 C65 C67 -161.47(13)
C52 N51 C65 C66 -52.40(17)
C51 N51 C65 C66 71.91(15)
C71 Si51 C68 Ni51 7.97(13)
C70 Si51 C68 Ni51 -115.00(9)
C69 Si51 C68 Ni51 128.14(9)
